data_4069020
loop_
_publ_author_name
'Shi, Yili'
'Ramgren, Stephen D.'
'Blum, Suzanne A.'

_publ_section_title
;
 Palladium-Catalyzed Carboauration of Alkynes and Palladium/Gold
 Cross-Coupling
;
_journal_issue 5
_journal_name_full Organometallics
_journal_page_first 1275
_journal_paper_doi 10.1021/om801206g
_journal_volume 28
_journal_year 2009
_chemical_formula_sum 'C25 H24 Au O4 P'
_chemical_formula_weight 616.38
_chemical_name_systematic
; 
 ? 
;
_space_group_IT_number 14
_symmetry_cell_setting monoclinic
_symmetry_space_group_name_Hall '-P 2ybc'
_symmetry_space_group_name_H-M 'P 1 21/c 1'
_atom_sites_solution_hydrogens difmap
_atom_sites_solution_primary direct
_atom_sites_solution_secondary difmap
_audit_creation_method SHELXTL
_cell_angle_alpha 90.00
_cell_angle_beta 96.027(2)
_cell_angle_gamma 90.00
_cell_formula_units_Z 4
_cell_length_a 9.1890(16)
_cell_length_b 14.133(3)
_cell_length_c 17.660(3)
_cell_measurement_temperature 153(2)
_cell_measurement_theta_max 28.33
_cell_measurement_theta_min 2.32
_cell_volume 2280.8(7)
_computing_cell_refinement 'Bruker SMART APEX2/SAINT'
_computing_data_collection 'Bruker SMART APEX2'
_computing_data_reduction 'Bruker SAINT'
_computing_molecular_graphics 'Bruker SHELXTL'
_computing_publication_material 'Bruker SHELXTL'
_computing_structure_refinement 'Bruker SHELXTL'
_computing_structure_solution 'Bruker SHELXTL'
_diffrn_ambient_temperature 153(2)
_diffrn_measured_fraction_theta_full 0.943
_diffrn_measured_fraction_theta_max 0.943
_diffrn_measurement_device_type 'Bruker SMART APEX II CCD'
_diffrn_measurement_method 'phi and omega'
_diffrn_radiation_monochromator graphite
_diffrn_radiation_source 'fine-focus sealed tube'
_diffrn_radiation_type MoK\a
_diffrn_radiation_wavelength 0.71073
_diffrn_reflns_av_R_equivalents 0.0170
_diffrn_reflns_av_sigmaI/netI 0.0125
_diffrn_reflns_limit_h_max 11
_diffrn_reflns_limit_h_min -12
_diffrn_reflns_limit_k_max 18
_diffrn_reflns_limit_k_min -18
_diffrn_reflns_limit_l_max 22
_diffrn_reflns_limit_l_min -22
_diffrn_reflns_number 25707
_diffrn_reflns_theta_full 28.33
_diffrn_reflns_theta_max 28.33
_diffrn_reflns_theta_min 1.85
_exptl_absorpt_coefficient_mu 6.549
_exptl_absorpt_correction_T_max 0.3852
_exptl_absorpt_correction_T_min 0.2360
_exptl_absorpt_correction_type multi-scan
_exptl_absorpt_process_details 'Bruker SADABS'
_exptl_crystal_colour colorless
_exptl_crystal_density_diffrn 1.795
_exptl_crystal_density_meas 0
_exptl_crystal_density_method 'not measured'
_exptl_crystal_description polyhedron
_exptl_crystal_F_000 1200
_exptl_crystal_size_max 0.31
_exptl_crystal_size_mid 0.18
_exptl_crystal_size_min 0.18
_refine_diff_density_max 0.795
_refine_diff_density_min -0.357
_refine_diff_density_rms 0.067
_refine_ls_extinction_method none
_refine_ls_goodness_of_fit_ref 1.060
_refine_ls_hydrogen_treatment refall
_refine_ls_matrix_type full
_refine_ls_number_parameters 376
_refine_ls_number_reflns 5373
_refine_ls_number_restraints 0
_refine_ls_restrained_S_all 1.060
_refine_ls_R_factor_all 0.0150
_refine_ls_R_factor_gt 0.0142
_refine_ls_shift/su_max 0.006
_refine_ls_shift/su_mean 0.000
_refine_ls_structure_factor_coef Fsqd
_refine_ls_weighting_details 'calc w=1/[\s^2^(Fo^2^)+(0.0175P)^2^+1.7394P] where P=(Fo^2^+2Fc^2^)/3'
_refine_ls_weighting_scheme calc
_refine_ls_wR_factor_gt 0.0346
_refine_ls_wR_factor_ref 0.0350
_reflns_number_gt 5160
_reflns_number_total 5373
_reflns_threshold_expression >2sigma(I)
_cod_data_source_file om801206g_si_003.cif
_cod_data_source_block sab7
_cod_depositor_comments
;
The following automatic conversions were performed:

'_symmetry_cell_setting' value 'Monoclinic' changed to 'monoclinic'
according to /home/saulius/struct/CIF-dictionaries/cif_core.dic
dictionary named 'cif_core.dic' version 2.4.2 from 2011-04-26.

Automatic conversion script
Id: cif_fix_values 1715 2011-07-08 13:25:40Z adriana 
;
_cod_original_sg_symbol_H-M P2(1)/c
_cod_database_code 4069020

loop_
_symmetry_equiv_pos_as_xyz
'x, y, z'
'-x, y+1/2, -z+1/2'
'-x, -y, -z'
'x, -y-1/2, z-1/2'

loop_
_atom_site_label
_atom_site_type_symbol
_atom_site_fract_x
_atom_site_fract_y
_atom_site_fract_z
_atom_site_U_iso_or_equiv
_atom_site_adp_type
_atom_site_occupancy
_atom_site_symmetry_multiplicity
_atom_site_calc_flag
Au1 Au 0.296203(7) 0.878943(4) 0.066023(4) 0.01610(3) Uani 1 1 d
P1 P 0.35584(5) 0.72899(3) 0.03158(3) 0.01560(9) Uani 1 1 d
O1 O 0.00190(14) 0.97372(10) 0.13688(8) 0.0211(3) Uani 1 1 d
O2 O 0.02896(14) 1.08512(9) 0.04882(8) 0.0207(3) Uani 1 1 d
O3 O 0.38766(15) 1.20733(10) 0.21852(8) 0.0260(3) Uani 1 1 d
O4 O 0.15201(16) 1.16525(12) 0.19647(10) 0.0339(4) Uani 1 1 d
C1 C 0.24183(19) 1.00775(12) 0.10946(10) 0.0168(3) Uani 1 1 d
C2 C 0.3357(2) 1.06628(13) 0.14990(11) 0.0190(4) Uani 1 1 d
C3 C 0.4990(2) 1.05278(16) 0.15805(14) 0.0269(4) Uani 1 1 d
C4 C 0.08281(19) 1.02994(12) 0.09580(10) 0.0165(3) Uani 1 1 d
C5 C -0.1539(2) 0.98320(16) 0.11835(12) 0.0235(4) Uani 1 1 d
C6 C 0.2785(2) 1.15017(14) 0.18945(11) 0.0209(4) Uani 1 1 d
C7 C 0.3415(3) 1.28991(15) 0.25754(14) 0.0302(5) Uani 1 1 d
C8 C 0.26593(19) 0.64125(13) 0.08610(11) 0.0176(3) Uani 1 1 d
C9 C 0.2240(2) 0.55250(14) 0.05629(12) 0.0249(4) Uani 1 1 d
C10 C 0.1524(2) 0.48914(15) 0.09971(13) 0.0289(4) Uani 1 1 d
C11 C 0.1214(2) 0.51366(15) 0.17206(12) 0.0259(4) Uani 1 1 d
C12 C 0.1633(2) 0.60116(16) 0.20199(12) 0.0269(4) Uani 1 1 d
C13 C 0.2354(2) 0.66488(14) 0.15923(11) 0.0221(4) Uani 1 1 d
C14 C 0.54988(19) 0.70426(12) 0.04950(10) 0.0170(3) Uani 1 1 d
C15 C 0.6049(2) 0.62654(13) 0.09187(12) 0.0202(4) Uani 1 1 d
C16 C 0.7549(2) 0.61150(14) 0.10345(13) 0.0247(4) Uani 1 1 d
C17 C 0.8500(2) 0.67286(15) 0.07182(13) 0.0265(4) Uani 1 1 d
C18 C 0.7960(2) 0.75008(15) 0.02985(13) 0.0281(4) Uani 1 1 d
C19 C 0.6466(2) 0.76674(14) 0.01926(12) 0.0240(4) Uani 1 1 d
C20 C 0.3071(2) 0.69582(12) -0.06698(10) 0.0170(3) Uani 1 1 d
C21 C 0.3959(2) 0.63792(14) -0.10636(11) 0.0210(4) Uani 1 1 d
C22 C 0.3485(2) 0.60841(14) -0.18004(12) 0.0237(4) Uani 1 1 d
C23 C 0.2128(2) 0.63638(14) -0.21426(12) 0.0244(4) Uani 1 1 d
C24 C 0.1251(2) 0.69548(14) -0.17565(12) 0.0240(4) Uani 1 1 d
C25 C 0.1720(2) 0.72586(13) -0.10237(11) 0.0206(4) Uani 1 1 d
H3A H 0.538(3) 1.0458(19) 0.2125(16) 0.041(7) Uiso 1 1 d
H3B H 0.520(3) 0.996(2) 0.1314(15) 0.038(7) Uiso 1 1 d
H3C H 0.547(3) 1.1062(18) 0.1373(15) 0.029(6) Uiso 1 1 d
H5A H -0.182(3) 1.0470(18) 0.1251(13) 0.026(6) Uiso 1 1 d
H5B H -0.180(3) 0.9634(19) 0.0682(14) 0.032(7) Uiso 1 1 d
H5C H -0.200(3) 0.941(2) 0.1538(16) 0.042(7) Uiso 1 1 d
H7A H 0.274(3) 1.272(2) 0.2953(16) 0.041(7) Uiso 1 1 d
H7B H 0.430(3) 1.318(2) 0.2839(16) 0.040(7) Uiso 1 1 d
H7C H 0.297(3) 1.3294(19) 0.2220(15) 0.030(6) Uiso 1 1 d
H9 H 0.242(3) 0.5389(18) 0.0091(15) 0.033(7) Uiso 1 1 d
H10 H 0.122(3) 0.430(2) 0.0799(15) 0.038(7) Uiso 1 1 d
H11 H 0.075(3) 0.4751(19) 0.2004(15) 0.033(7) Uiso 1 1 d
H12 H 0.137(3) 0.6194(18) 0.2488(18) 0.039(8) Uiso 1 1 d
H13 H 0.267(3) 0.7254(19) 0.1810(15) 0.036(7) Uiso 1 1 d
H15 H 0.541(2) 0.5846(16) 0.1158(13) 0.020(5) Uiso 1 1 d
H16 H 0.792(3) 0.5612(18) 0.1342(14) 0.028(6) Uiso 1 1 d
H17 H 0.949(3) 0.6668(18) 0.0820(14) 0.028(6) Uiso 1 1 d
H18 H 0.858(3) 0.7932(19) 0.0098(15) 0.035(7) Uiso 1 1 d
H19 H 0.611(3) 0.8212(18) -0.0109(14) 0.027(6) Uiso 1 1 d
H21 H 0.488(3) 0.6200(15) -0.0842(15) 0.025(6) Uiso 1 1 d
H22 H 0.410(3) 0.5674(17) -0.2061(14) 0.025(6) Uiso 1 1 d
H23 H 0.182(3) 0.6135(17) -0.2635(16) 0.030(7) Uiso 1 1 d
H24 H 0.034(3) 0.7151(17) -0.1989(13) 0.025(6) Uiso 1 1 d
H25 H 0.112(3) 0.7635(16) -0.0768(13) 0.022(6) Uiso 1 1 d

loop_
_atom_site_aniso_label
_atom_site_aniso_U_11
_atom_site_aniso_U_22
_atom_site_aniso_U_33
_atom_site_aniso_U_23
_atom_site_aniso_U_13
_atom_site_aniso_U_12
Au1 0.01689(4) 0.01344(4) 0.01806(4) -0.00067(2) 0.00230(3) 0.00193(2)
P1 0.0155(2) 0.0139(2) 0.0176(2) -0.00078(16) 0.00238(16) 0.00105(16)
O1 0.0155(6) 0.0255(7) 0.0224(7) 0.0066(5) 0.0025(5) 0.0002(5)
O2 0.0204(6) 0.0180(6) 0.0234(7) 0.0029(5) 0.0008(5) 0.0009(5)
O3 0.0265(7) 0.0194(7) 0.0321(8) -0.0068(6) 0.0029(6) -0.0034(6)
O4 0.0226(7) 0.0354(9) 0.0433(9) -0.0189(7) 0.0014(6) 0.0046(6)
C1 0.0181(8) 0.0152(8) 0.0176(8) 0.0021(7) 0.0039(7) 0.0016(7)
C2 0.0177(8) 0.0185(8) 0.0213(9) 0.0022(7) 0.0034(7) 0.0027(7)
C3 0.0181(9) 0.0242(10) 0.0380(12) -0.0022(9) 0.0013(8) 0.0005(8)
C4 0.0180(8) 0.0144(8) 0.0174(8) -0.0040(6) 0.0025(7) -0.0003(6)
C5 0.0162(9) 0.0310(11) 0.0235(10) 0.0000(8) 0.0028(7) -0.0024(8)
C6 0.0223(9) 0.0185(9) 0.0215(9) -0.0014(7) 0.0003(7) 0.0002(7)
C7 0.0391(12) 0.0183(10) 0.0327(11) -0.0069(9) 0.0021(10) -0.0014(9)
C8 0.0145(8) 0.0176(8) 0.0208(9) 0.0023(7) 0.0020(7) 0.0010(7)
C9 0.0292(10) 0.0223(10) 0.0241(10) -0.0037(8) 0.0072(8) -0.0031(8)
C10 0.0349(11) 0.0196(10) 0.0324(11) -0.0009(8) 0.0043(9) -0.0058(8)
C11 0.0246(10) 0.0248(10) 0.0287(10) 0.0090(8) 0.0040(8) -0.0022(8)
C12 0.0307(11) 0.0302(10) 0.0205(10) 0.0027(8) 0.0056(8) -0.0006(9)
C13 0.0261(10) 0.0197(9) 0.0203(9) -0.0001(7) 0.0021(7) -0.0011(7)
C14 0.0165(8) 0.0157(8) 0.0191(8) -0.0016(7) 0.0024(7) 0.0009(6)
C15 0.0200(9) 0.0163(9) 0.0244(9) 0.0021(7) 0.0031(7) -0.0005(7)
C16 0.0214(10) 0.0211(9) 0.0315(11) 0.0041(8) 0.0015(8) 0.0035(7)
C17 0.0161(9) 0.0273(10) 0.0360(11) 0.0007(9) 0.0025(8) 0.0009(8)
C18 0.0210(9) 0.0270(10) 0.0375(12) 0.0059(9) 0.0082(8) -0.0042(8)
C19 0.0220(9) 0.0206(9) 0.0295(10) 0.0064(8) 0.0028(8) -0.0007(7)
C20 0.0198(8) 0.0145(8) 0.0170(8) 0.0002(6) 0.0035(7) -0.0005(7)
C21 0.0211(9) 0.0198(9) 0.0224(9) -0.0008(7) 0.0039(7) 0.0030(7)
C22 0.0302(10) 0.0204(9) 0.0218(10) -0.0011(7) 0.0086(8) 0.0001(8)
C23 0.0317(11) 0.0211(9) 0.0201(9) 0.0000(8) 0.0021(8) -0.0057(8)
C24 0.0239(10) 0.0234(10) 0.0237(10) 0.0015(8) -0.0024(8) -0.0006(8)
C25 0.0198(9) 0.0181(9) 0.0240(9) 0.0003(7) 0.0029(7) 0.0017(7)

loop_
_atom_type_symbol
_atom_type_description
_atom_type_scat_dispersion_real
_atom_type_scat_dispersion_imag
_atom_type_scat_source
C C 0.0033 0.0016 'International Tables Vol C Tables 4.2.6.8 and 6.1.1.4'
H H 0.0000 0.0000 'International Tables Vol C Tables 4.2.6.8 and 6.1.1.4'
O O 0.0106 0.0060 'International Tables Vol C Tables 4.2.6.8 and 6.1.1.4'
P P 0.1023 0.0942 'International Tables Vol C Tables 4.2.6.8 and 6.1.1.4'
Au Au -2.0133 8.8022 'International Tables Vol C Tables 4.2.6.8 and 6.1.1.4'

loop_
_geom_angle_atom_site_label_1
_geom_angle_atom_site_label_2
_geom_angle_atom_site_label_3
_geom_angle
C1 Au1 P1 173.40(5)
C14 P1 C20 104.90(8)
C14 P1 C8 105.61(8)
C20 P1 C8 104.57(8)
C14 P1 Au1 113.03(6)
C20 P1 Au1 116.94(6)
C8 P1 Au1 110.84(6)
C4 O1 C5 114.40(15)
C6 O3 C7 115.04(16)
C2 C1 C4 121.35(16)
C2 C1 Au1 125.09(13)
C4 C1 Au1 113.48(12)
C1 C2 C6 119.81(17)
C1 C2 C3 123.40(17)
C6 C2 C3 116.79(17)
O2 C4 O1 122.73(16)
O2 C4 C1 124.91(16)
O1 C4 C1 112.04(15)
O4 C6 O3 122.98(18)
O4 C6 C2 125.38(18)
O3 C6 C2 111.63(16)
C13 C8 C9 119.36(18)
C13 C8 P1 118.33(14)
C9 C8 P1 122.29(15)
C10 C9 C8 119.88(19)
C11 C10 C9 120.28(19)
C10 C11 C12 120.10(19)
C11 C12 C13 120.1(2)
C12 C13 C8 120.26(19)
C15 C14 C19 119.57(17)
C15 C14 P1 122.73(14)
C19 C14 P1 117.69(14)
C16 C15 C14 119.89(18)
C15 C16 C17 120.14(19)
C18 C17 C16 120.17(19)
C17 C18 C19 120.10(19)
C18 C19 C14 120.09(18)
C21 C20 C25 119.70(17)
C21 C20 P1 122.20(14)
C25 C20 P1 118.01(14)
C22 C21 C20 120.02(18)
C23 C22 C21 120.12(19)
C22 C23 C24 120.00(19)
C23 C24 C25 120.25(19)
C24 C25 C20 119.87(18)

loop_
_geom_bond_atom_site_label_1
_geom_bond_atom_site_label_2
_geom_bond_distance
Au1 C1 2.0573(18)
Au1 P1 2.2872(6)
P1 C14 1.8120(18)
P1 C20 1.8129(19)
P1 C8 1.8205(19)
O1 C4 1.351(2)
O1 C5 1.441(2)
O2 C4 1.206(2)
O3 C6 1.347(2)
O3 C7 1.442(2)
O4 C6 1.201(2)
C1 C2 1.345(3)
C1 C4 1.489(2)
C2 C6 1.499(3)
C2 C3 1.505(3)
C8 C13 1.391(3)
C8 C9 1.399(3)
C9 C10 1.389(3)
C10 C11 1.382(3)
C11 C12 1.383(3)
C12 C13 1.388(3)
C14 C15 1.394(3)
C14 C19 1.398(3)
C15 C16 1.388(3)
C16 C17 1.390(3)
C17 C18 1.382(3)
C18 C19 1.386(3)
C20 C21 1.392(3)
C20 C25 1.396(3)
C21 C22 1.392(3)
C22 C23 1.384(3)
C23 C24 1.389(3)
C24 C25 1.389(3)

loop_
_geom_torsion_atom_site_label_1
_geom_torsion_atom_site_label_2
_geom_torsion_atom_site_label_3
_geom_torsion_atom_site_label_4
_geom_torsion
C1 Au1 P1 C14 -84.6(4)
C1 Au1 P1 C20 153.4(4)
C1 Au1 P1 C8 33.7(4)
P1 Au1 C1 C2 78.8(5)
P1 Au1 C1 C4 -98.0(4)
C4 C1 C2 C6 6.8(3)
Au1 C1 C2 C6 -169.74(13)
C4 C1 C2 C3 -172.99(18)
Au1 C1 C2 C3 10.5(3)
C5 O1 C4 O2 1.7(2)
C5 O1 C4 C1 -172.02(15)
C2 C1 C4 O2 78.8(2)
Au1 C1 C4 O2 -104.29(18)
C2 C1 C4 O1 -107.65(19)
Au1 C1 C4 O1 69.28(17)
C7 O3 C6 O4 -1.4(3)
C7 O3 C6 C2 179.96(17)
C1 C2 C6 O4 9.5(3)
C3 C2 C6 O4 -170.7(2)
C1 C2 C6 O3 -171.87(17)
C3 C2 C6 O3 8.0(2)
C14 P1 C8 C13 93.19(16)
C20 P1 C8 C13 -156.42(15)
Au1 P1 C8 C13 -29.56(16)
C14 P1 C8 C9 -88.33(17)
C20 P1 C8 C9 22.07(18)
Au1 P1 C8 C9 148.93(15)
C13 C8 C9 C10 0.1(3)
P1 C8 C9 C10 -178.36(16)
C8 C9 C10 C11 0.5(3)
C9 C10 C11 C12 -0.8(3)
C10 C11 C12 C13 0.5(3)
C11 C12 C13 C8 0.1(3)
C9 C8 C13 C12 -0.4(3)
P1 C8 C13 C12 178.16(16)
C20 P1 C14 C15 -105.10(17)
C8 P1 C14 C15 5.06(18)
Au1 P1 C14 C15 126.40(15)
C20 P1 C14 C19 75.09(16)
C8 P1 C14 C19 -174.74(15)
Au1 P1 C14 C19 -53.40(16)
C19 C14 C15 C16 -0.3(3)
P1 C14 C15 C16 179.92(16)
C14 C15 C16 C17 -1.1(3)
C15 C16 C17 C18 1.2(3)
C16 C17 C18 C19 0.1(3)
C17 C18 C19 C14 -1.5(3)
C15 C14 C19 C18 1.6(3)
P1 C14 C19 C18 -178.62(17)
C14 P1 C20 C21 17.26(18)
C8 P1 C20 C21 -93.64(17)
Au1 P1 C20 C21 143.37(14)
C14 P1 C20 C25 -166.20(14)
C8 P1 C20 C25 82.89(16)
Au1 P1 C20 C25 -40.09(16)
C25 C20 C21 C22 -1.5(3)
P1 C20 C21 C22 174.97(15)
C20 C21 C22 C23 -0.1(3)
C21 C22 C23 C24 1.3(3)
C22 C23 C24 C25 -0.7(3)
C23 C24 C25 C20 -0.9(3)
C21 C20 C25 C24 2.0(3)
P1 C20 C25 C24 -174.61(15)
